data_7231507
loop_
_publ_author_name
'Dutta, Sabarni'
'Jana, Subrata'
'Mahapatra, Prithwish'
'Bauz\'a, Antonio'
'Frontera, Antonio'
'Ghosh, Ashutosh'

_publ_section_title
;
 Joining of trinuclear (CuL)2M (M = MnII and CdII) nodes by 1,3- and
 1,4-benzenedicarboxylate linkers: positional isomeric effect on
 co-crystallization
;
_journal_issue 41
_journal_name_full CrystEngComm
_journal_page_first 6490
_journal_paper_doi 10.1039/C8CE01168K
_journal_volume 20
_journal_year 2018
_chemical_formula_sum 'C84 H84 Cd Cu4 N8 O12'
_chemical_formula_weight 1764.20
_space_group_crystal_system monoclinic
_space_group_IT_number 15
_space_group_name_Hall '-C 2yc'
_space_group_name_H-M_alt 'C 1 2/c 1'
_symmetry_space_group_name_Hall '-C 2yc'
_symmetry_space_group_name_H-M 'C 1 2/c 1'
_atom_sites_solution_hydrogens geom
_audit_creation_method SHELXL-2014/7
_audit_update_record
;
2018-09-07 deposited with the CCDC.
2018-09-10 downloaded from the CCDC.
;
_cell_angle_alpha 90
_cell_angle_beta 120.453(3)
_cell_angle_gamma 90
_cell_formula_units_Z 4
_cell_length_a 33.2826(12)
_cell_length_b 11.3712(3)
_cell_length_c 22.6379(9)
_cell_measurement_reflns_used 6533
_cell_measurement_temperature 296(2)
_cell_measurement_theta_max 25.085
_cell_measurement_theta_min 2.532
_cell_volume 7385.7(5)
_computing_cell_refinement 'Bruker SAINT'
_computing_data_collection 'Bruker APEX2'
_computing_data_reduction 'Bruker SAINT'
_computing_molecular_graphics 'Bruker SHELXTL'
_computing_publication_material 'Bruker SHELXTL'
_computing_structure_refinement 'SHELXL-2014 (Sheldrick 2014)'
_computing_structure_solution 'SHELXS-97 (Sheldrick 2008)'
_diffrn_ambient_temperature 296(2)
_diffrn_measured_fraction_theta_full 0.995
_diffrn_measured_fraction_theta_max 0.995
_diffrn_measurement_device_type 'Bruker APEX-II CCD'
_diffrn_measurement_method '\f and \w scans'
_diffrn_radiation_type MoK\a
_diffrn_radiation_wavelength 0.71073
_diffrn_reflns_av_R_equivalents 0.0281
_diffrn_reflns_av_unetI/netI 0.0161
_diffrn_reflns_Laue_measured_fraction_full 0.995
_diffrn_reflns_Laue_measured_fraction_max 0.995
_diffrn_reflns_limit_h_max 39
_diffrn_reflns_limit_h_min -39
_diffrn_reflns_limit_k_max 13
_diffrn_reflns_limit_k_min -13
_diffrn_reflns_limit_l_max 26
_diffrn_reflns_limit_l_min -26
_diffrn_reflns_number 52666
_diffrn_reflns_point_group_measured_fraction_full 0.995
_diffrn_reflns_point_group_measured_fraction_max 0.995
_diffrn_reflns_theta_full 25.085
_diffrn_reflns_theta_max 25.085
_diffrn_reflns_theta_min 2.532
_exptl_absorpt_coefficient_mu 1.487
_exptl_absorpt_correction_T_max 0.985
_exptl_absorpt_correction_T_min 0.948
_exptl_absorpt_correction_type empirical
_exptl_absorpt_process_details SADABS
_exptl_crystal_colour GREEN
_exptl_crystal_density_diffrn 1.587
_exptl_crystal_description NEEDLE
_exptl_crystal_F_000 3616.0
_exptl_crystal_size_max 0.04
_exptl_crystal_size_mid 0.03
_exptl_crystal_size_min 0.01
_refine_diff_density_max 0.396
_refine_diff_density_min -0.609
_refine_diff_density_rms 0.116
_refine_ls_extinction_method none
_refine_ls_goodness_of_fit_ref 0.907
_refine_ls_hydrogen_treatment constr
_refine_ls_matrix_type full
_refine_ls_number_parameters 498
_refine_ls_number_reflns 6533
_refine_ls_number_restraints 0
_refine_ls_restrained_S_all 0.907
_refine_ls_R_factor_all 0.0308
_refine_ls_R_factor_gt 0.0258
_refine_ls_shift/su_max 0.014
_refine_ls_shift/su_mean 0.000
_refine_ls_structure_factor_coef Fsqd
_refine_ls_weighting_details 'w=1/[\s^2^(Fo^2^)+(0.1000P)^2^+0.5000P] where P=(Fo^2^+2Fc^2^)/3'
_refine_ls_weighting_scheme calc
_refine_ls_wR_factor_gt 0.0957
_refine_ls_wR_factor_ref 0.1041
_reflns_Friedel_coverage 0.000
_reflns_number_gt 5795
_reflns_number_total 6533
_reflns_threshold_expression 'I > 2\s(I)'
_cod_data_source_file c8ce01168k2.cif
_cod_data_source_block 3
_cod_depositor_comments
;
The following automatic conversions were performed:

'_exptl_absorpt_correction_type' value 'EMPIRICAL' changed to
'empirical' according to
/home/data/users/saulius/crontab/automatic-downloads/rss-feeds/RSC/lib/dictionaries/cif_core.dic
dictionary named 'cif_core.dic' version 2.4.2 from 2011-04-26.

Automatic conversion script
Id: cif_fix_values 4973 2017-02-22 13:04:09Z antanas 

 Adding full bibliography for 7231504--7231507.cif.
;
_cod_database_code 7231507
_shelx_shelxl_version_number 2014/7
_shelx_space_group_comment
;
The symmetry employed for this shelxl refinement is uniquely defined
by the following loop, which should always be used as a source of
symmetry information in preference to the above space-group names.
They are only intended as comments.
;

loop_
_space_group_symop_operation_xyz
'x, y, z'
'-x, y, -z+1/2'
'x+1/2, y+1/2, z'
'-x+1/2, y+1/2, -z+1/2'
'-x, -y, -z'
'x, -y, z-1/2'
'-x+1/2, -y+1/2, -z'
'x+1/2, -y+1/2, z-1/2'

loop_
_atom_site_label
_atom_site_type_symbol
_atom_site_fract_x
_atom_site_fract_y
_atom_site_fract_z
_atom_site_U_iso_or_equiv
_atom_site_adp_type
_atom_site_occupancy
_atom_site_site_symmetry_order
_atom_site_calc_flag
_atom_site_refinement_flags_posn
_atom_site_refinement_flags_adp
_atom_site_refinement_flags_occupancy
Cd1 Cd 0.5000 0.5000 1.0000 0.02733(10) Uani 1 2 d S . P
Cu1 Cu 0.47233(2) 0.73213(2) 0.90595(2) 0.02559(10) Uani 1 1 d . . .
Cu2 Cu 0.24364(2) 0.86457(3) 0.53892(2) 0.03949(11) Uani 1 1 d . . .
O2 O 0.52822(5) 0.68049(13) 0.98782(7) 0.0307(3) Uani 1 1 d . . .
O4 O 0.49985(6) 0.43938(14) 0.90647(8) 0.0368(4) Uani 1 1 d . . .
O1 O 0.43779(5) 0.61687(14) 0.92892(8) 0.0328(3) Uani 1 1 d . . .
O3 O 0.48444(6) 0.60421(14) 0.84471(8) 0.0371(4) Uani 1 1 d . . .
O5 O 0.24397(6) 0.85640(16) 0.45425(9) 0.0430(4) Uani 1 1 d . . .
N2 N 0.50531(7) 0.88029(16) 0.90872(10) 0.0313(4) Uani 1 1 d . . .
O6 O 0.30954(6) 0.88682(16) 0.58978(10) 0.0474(5) Uani 1 1 d . . .
N1 N 0.41207(7) 0.78863(15) 0.82943(9) 0.0295(4) Uani 1 1 d . . .
N4 N 0.17648(7) 0.8277(2) 0.48995(11) 0.0415(5) Uani 1 1 d . . .
C24 C 0.5000 0.4894(2) 0.7500 0.0251(6) Uani 1 2 d S T P
H24 H 0.5000 0.5712 0.7500 0.030 Uiso 1 2 calc R U P
C6 C 0.37042(8) 0.7383(2) 0.88722(12) 0.0351(5) Uani 1 1 d . . .
N3 N 0.24157(8) 0.9429(2) 0.61581(11) 0.0513(6) Uani 1 1 d . . .
C21 C 0.49693(7) 0.42924(18) 0.80074(10) 0.0256(4) Uani 1 1 d . . .
C19 C 0.55438(8) 0.7518(2) 1.03915(11) 0.0288(5) Uani 1 1 d . . .
C38 C 0.16203(9) 0.8983(2) 0.38101(13) 0.0396(6) Uani 1 1 d . . .
C1 C 0.40168(8) 0.6554(2) 0.93336(12) 0.0329(5) Uani 1 1 d . . .
C14 C 0.55743(8) 0.87432(19) 1.03161(12) 0.0318(5) Uani 1 1 d . . .
C7 C 0.37272(8) 0.77948(19) 0.82756(12) 0.0339(5) Uani 1 1 d . . .
C20 C 0.49327(8) 0.49737(18) 0.85515(11) 0.0274(5) Uani 1 1 d . . .
C22 C 0.49694(10) 0.3077(2) 0.80074(12) 0.0416(6) Uani 1 1 d . . .
H22 H 0.4949 0.2666 0.8346 0.050 Uiso 1 1 calc R U .
C12 C 0.53549(8) 0.9331(2) 0.96402(13) 0.0350(5) Uani 1 1 d . . .
C43 C 0.20932(9) 0.9036(2) 0.39869(13) 0.0396(5) Uani 1 1 d . . .
C9 C 0.41200(9) 0.8349(2) 0.76869(12) 0.0409(6) Uani 1 1 d . . .
H9A H 0.3943 0.9075 0.7544 0.049 Uiso 1 1 calc R U .
H9B H 0.3967 0.7788 0.7315 0.049 Uiso 1 1 calc R U .
C2 C 0.39365(10) 0.6101(3) 0.98400(14) 0.0497(7) Uani 1 1 d . . .
H2 H 0.4124 0.5495 1.0120 0.060 Uiso 1 1 calc R U .
C5 C 0.33508(10) 0.7820(3) 0.89805(16) 0.0534(7) Uani 1 1 d . . .
H5 H 0.3150 0.8395 0.8688 0.064 Uiso 1 1 calc R U .
C36 C 0.14771(9) 0.8428(2) 0.42590(14) 0.0398(6) Uani 1 1 d . . .
C15 C 0.58562(10) 0.9401(2) 1.09141(15) 0.0494(7) Uani 1 1 d . . .
H15 H 0.5881 1.0208 1.0874 0.059 Uiso 1 1 calc R U .
C39 C 0.12824(11) 0.9444(3) 0.31760(15) 0.0557(7) Uani 1 1 d . . .
H39 H 0.0971 0.9407 0.3059 0.067 Uiso 1 1 calc R U .
C10 C 0.46052(10) 0.8577(2) 0.78262(13) 0.0433(6) Uani 1 1 d . . .
H10A H 0.4585 0.8908 0.7417 0.052 Uiso 1 1 calc R U .
H10B H 0.4769 0.7833 0.7918 0.052 Uiso 1 1 calc R U .
C11 C 0.48859(9) 0.9396(2) 0.84189(13) 0.0410(6) Uani 1 1 d . . .
H11A H 0.5151 0.9685 0.8395 0.049 Uiso 1 1 calc R U .
H11B H 0.4695 1.0067 0.8385 0.049 Uiso 1 1 calc R U .
C42 C 0.21948(12) 0.9587(3) 0.35237(15) 0.0530(7) Uani 1 1 d . . .
H42 H 0.2504 0.9658 0.3635 0.064 Uiso 1 1 calc R U .
C18 C 0.58143(8) 0.7018(2) 1.10466(12) 0.0379(5) Uani 1 1 d . . .
H18 H 0.5814 0.6206 1.1095 0.045 Uiso 1 1 calc R U .
C23 C 0.5000 0.2474(3) 0.7500 0.0528(11) Uani 1 2 d S T P
H23 H 0.5000 0.1657 0.7500 0.063 Uiso 1 2 calc R U P
C8 C 0.32760(10) 0.8078(3) 0.76333(14) 0.0529(7) Uani 1 1 d . . .
H8A H 0.3233 0.8915 0.7591 0.079 Uiso 1 1 calc R U .
H8B H 0.3022 0.7723 0.7655 0.079 Uiso 1 1 calc R U .
H8C H 0.3284 0.7777 0.7243 0.079 Uiso 1 1 calc R U .
C25 C 0.32430(10) 0.9932(2) 0.61026(13) 0.0435(6) Uani 1 1 d . . .
C17 C 0.60773(10) 0.7697(3) 1.16136(14) 0.0471(6) Uani 1 1 d . . .
H17 H 0.6245 0.7350 1.2044 0.056 Uiso 1 1 calc R U .
C26 C 0.36444(12) 1.0319(3) 0.60996(16) 0.0586(7) Uani 1 1 d . . .
H26 H 0.3800 0.9796 0.5969 0.070 Uiso 1 1 calc R U .
C34 C 0.19433(12) 0.7733(3) 0.60699(18) 0.0699(10) Uani 1 1 d . . .
H34A H 0.1811 0.7339 0.6312 0.084 Uiso 1 1 calc R U .
H34B H 0.2223 0.7308 0.6165 0.084 Uiso 1 1 calc R U .
C31 C 0.26585(11) 1.0346(3) 0.64627(14) 0.0586(8) Uani 1 1 d . . .
C41 C 0.18411(16) 1.0033(3) 0.28978(18) 0.0666(10) Uani 1 1 d . . .
H41 H 0.1917 1.0393 0.2598 0.080 Uiso 1 1 calc R U .
C35 C 0.15998(12) 0.7670(3) 0.53146(18) 0.0643(9) Uani 1 1 d . . .
H35A H 0.1540 0.6852 0.5177 0.077 Uiso 1 1 calc R U .
H35B H 0.1308 0.8022 0.5223 0.077 Uiso 1 1 calc R U .
C33 C 0.20752(11) 0.8942(4) 0.63397(16) 0.0689(10) Uani 1 1 d . . .
H33A H 0.2213 0.8935 0.6834 0.083 Uiso 1 1 calc R U .
H33B H 0.1800 0.9435 0.6147 0.083 Uiso 1 1 calc R U .
C40 C 0.13855(15) 0.9943(3) 0.27248(19) 0.0678(10) Uani 1 1 d . . .
H40 H 0.1149 1.0219 0.2304 0.081 Uiso 1 1 calc R U .
C13 C 0.55054(11) 1.0579(2) 0.96247(16) 0.0576(8) Uani 1 1 d . . .
H13A H 0.5347 1.0861 0.9161 0.086 Uiso 1 1 calc R U .
H13B H 0.5836 1.0598 0.9804 0.086 Uiso 1 1 calc R U .
H13C H 0.5429 1.1071 0.9899 0.086 Uiso 1 1 calc R U .
C16 C 0.60933(11) 0.8905(3) 1.15452(15) 0.0576(8) Uani 1 1 d . . .
H16 H 0.6266 0.9373 1.1930 0.069 Uiso 1 1 calc R U .
C30 C 0.30299(11) 1.0734(3) 0.63501(13) 0.0527(7) Uani 1 1 d . . .
C3 C 0.35859(12) 0.6534(4) 0.99307(17) 0.0661(9) Uani 1 1 d . . .
H3 H 0.3543 0.6232 1.0277 0.079 Uiso 1 1 calc R U .
C4 C 0.32956(12) 0.7418(4) 0.95085(19) 0.0691(10) Uani 1 1 d . . .
H4 H 0.3067 0.7736 0.9581 0.083 Uiso 1 1 calc R U .
C37 C 0.09777(10) 0.8020(3) 0.39469(17) 0.0609(8) Uani 1 1 d . . .
H37A H 0.0970 0.7291 0.4154 0.091 Uiso 1 1 calc R U .
H37B H 0.0846 0.7908 0.3463 0.091 Uiso 1 1 calc R U .
H37C H 0.0801 0.8602 0.4025 0.091 Uiso 1 1 calc R U .
C28 C 0.3596(2) 1.2225(3) 0.6487(2) 0.0977(16) Uani 1 1 d . . .
H28 H 0.3706 1.2991 0.6601 0.117 Uiso 1 1 calc R U .
C29 C 0.32183(17) 1.1877(3) 0.65206(17) 0.0805(12) Uani 1 1 d . . .
H29 H 0.3077 1.2420 0.6664 0.097 Uiso 1 1 calc R U .
C27 C 0.38116(17) 1.1437(3) 0.6282(2) 0.0829(12) Uani 1 1 d . . .
H27 H 0.4075 1.1665 0.6267 0.099 Uiso 1 1 calc R U .
C32 C 0.25918(14) 1.0993(4) 0.69897(17) 0.0846(13) Uani 1 1 d . . .
H32A H 0.2270 1.0956 0.6864 0.127 Uiso 1 1 calc R U .
H32B H 0.2683 1.1800 0.7009 0.127 Uiso 1 1 calc R U .
H32C H 0.2780 1.0634 0.7431 0.127 Uiso 1 1 calc R U .

loop_
_atom_site_aniso_label
_atom_site_aniso_U_11
_atom_site_aniso_U_22
_atom_site_aniso_U_33
_atom_site_aniso_U_23
_atom_site_aniso_U_13
_atom_site_aniso_U_12
Cd1 0.04230(17) 0.02431(15) 0.01827(14) 0.00126(7) 0.01746(12) -0.00152(8)
Cu1 0.03156(17) 0.02429(16) 0.02244(16) 0.00127(9) 0.01481(13) -0.00099(10)
Cu2 0.03031(19) 0.0582(2) 0.03185(19) -0.00437(13) 0.01714(15) 0.00396(13)
O2 0.0378(8) 0.0257(8) 0.0236(7) -0.0011(6) 0.0118(7) -0.0056(6)
O4 0.0577(10) 0.0368(9) 0.0236(8) 0.0005(7) 0.0262(8) -0.0006(8)
O1 0.0345(9) 0.0349(8) 0.0326(8) 0.0058(6) 0.0195(7) -0.0017(7)
O3 0.0605(11) 0.0302(9) 0.0313(9) -0.0023(7) 0.0311(8) 0.0037(7)
O5 0.0321(9) 0.0670(12) 0.0334(9) 0.0021(8) 0.0193(8) 0.0029(8)
N2 0.0368(11) 0.0280(9) 0.0340(10) 0.0035(8) 0.0215(9) 0.0005(8)
O6 0.0316(9) 0.0516(11) 0.0518(11) -0.0131(9) 0.0159(9) 0.0045(8)
N1 0.0370(10) 0.0246(9) 0.0247(9) -0.0006(7) 0.0139(8) 0.0010(8)
N4 0.0348(11) 0.0495(12) 0.0472(13) 0.0003(10) 0.0260(10) 0.0025(9)
C24 0.0298(16) 0.0248(15) 0.0226(15) 0.000 0.0147(13) 0.000
C6 0.0286(12) 0.0381(13) 0.0368(13) -0.0117(10) 0.0152(11) -0.0087(9)
N3 0.0449(13) 0.0776(18) 0.0301(11) 0.0024(12) 0.0180(10) 0.0226(12)
C21 0.0311(11) 0.0274(11) 0.0198(10) -0.0018(8) 0.0141(9) -0.0009(8)
C19 0.0277(11) 0.0338(11) 0.0277(11) -0.0043(9) 0.0160(10) -0.0023(9)
C38 0.0377(13) 0.0360(13) 0.0383(14) -0.0051(10) 0.0143(11) 0.0029(10)
C1 0.0325(12) 0.0381(12) 0.0293(11) -0.0078(9) 0.0165(10) -0.0086(10)
C14 0.0303(12) 0.0298(12) 0.0355(12) -0.0077(9) 0.0169(10) -0.0010(9)
C7 0.0349(12) 0.0264(11) 0.0312(12) -0.0049(9) 0.0100(10) 0.0010(9)
C20 0.0314(12) 0.0330(12) 0.0215(11) -0.0039(8) 0.0161(10) -0.0039(8)
C22 0.0722(18) 0.0310(12) 0.0345(13) 0.0054(10) 0.0364(13) 0.0005(12)
C12 0.0369(12) 0.0274(12) 0.0473(14) -0.0043(10) 0.0261(12) -0.0033(10)
C43 0.0460(14) 0.0393(13) 0.0358(13) -0.0041(10) 0.0224(12) 0.0000(11)
C9 0.0530(15) 0.0389(13) 0.0277(12) 0.0048(10) 0.0182(11) 0.0016(11)
C2 0.0475(15) 0.0657(18) 0.0407(15) -0.0014(13) 0.0258(13) -0.0128(13)
C5 0.0391(15) 0.0608(18) 0.0610(18) -0.0163(14) 0.0259(14) -0.0026(13)
C36 0.0334(13) 0.0396(13) 0.0456(15) -0.0083(11) 0.0194(12) 0.0024(10)
C15 0.0502(16) 0.0345(14) 0.0554(17) -0.0152(12) 0.0210(14) -0.0041(12)
C39 0.0541(17) 0.0427(16) 0.0502(17) 0.0027(13) 0.0118(14) 0.0076(13)
C10 0.0658(17) 0.0415(14) 0.0342(13) 0.0101(10) 0.0338(13) 0.0062(12)
C11 0.0501(15) 0.0363(13) 0.0426(14) 0.0117(11) 0.0278(12) -0.0013(11)
C42 0.0705(19) 0.0470(15) 0.0560(17) 0.0058(14) 0.0426(16) 0.0020(14)
C18 0.0366(13) 0.0427(13) 0.0292(12) -0.0007(10) 0.0128(10) -0.0058(11)
C23 0.105(3) 0.0217(16) 0.054(2) 0.000 0.057(3) 0.000
C8 0.0421(15) 0.0539(17) 0.0449(16) 0.0047(13) 0.0088(13) 0.0019(13)
C25 0.0435(15) 0.0429(16) 0.0283(13) -0.0022(10) 0.0066(12) 0.0058(11)
C17 0.0428(15) 0.0593(18) 0.0295(13) -0.0079(12) 0.0112(12) -0.0013(12)
C26 0.066(2) 0.0549(17) 0.0524(18) -0.0069(15) 0.0284(16) -0.0079(16)
C34 0.068(2) 0.095(3) 0.074(2) 0.031(2) 0.056(2) 0.0267(19)
C31 0.0587(19) 0.075(2) 0.0283(14) -0.0006(14) 0.0117(14) 0.0360(17)
C41 0.110(3) 0.0464(18) 0.054(2) 0.0117(13) 0.049(2) 0.0098(17)
C35 0.0586(19) 0.083(2) 0.072(2) 0.0091(17) 0.0481(19) -0.0002(16)
C33 0.0541(18) 0.119(3) 0.0434(16) 0.0104(18) 0.0321(15) 0.0332(19)
C40 0.078(3) 0.052(2) 0.052(2) 0.0147(14) 0.0177(19) 0.0135(16)
C13 0.0664(19) 0.0336(15) 0.068(2) -0.0004(13) 0.0302(17) -0.0143(13)
C16 0.0541(17) 0.0597(18) 0.0409(16) -0.0236(14) 0.0107(14) -0.0026(14)
C30 0.0674(19) 0.0497(16) 0.0274(13) -0.0008(11) 0.0141(13) 0.0168(14)
C3 0.0561(19) 0.108(3) 0.0509(18) -0.0110(18) 0.0397(17) -0.0175(19)
C4 0.0511(18) 0.104(3) 0.068(2) -0.027(2) 0.0420(18) -0.0103(18)
C37 0.0381(15) 0.079(2) 0.0618(19) -0.0115(16) 0.0225(14) -0.0048(15)
C28 0.168(5) 0.054(2) 0.072(3) -0.0176(19) 0.062(3) -0.028(3)
C29 0.133(4) 0.053(2) 0.0461(18) -0.0063(15) 0.038(2) 0.018(2)
C27 0.117(3) 0.070(2) 0.072(2) -0.0201(19) 0.056(3) -0.030(2)
C32 0.085(3) 0.113(3) 0.0479(19) -0.0093(19) 0.0275(18) 0.050(2)

loop_
_atom_type_symbol
_atom_type_description
_atom_type_scat_dispersion_real
_atom_type_scat_dispersion_imag
_atom_type_scat_source
C C 0.0033 0.0016 'International Tables Vol C Tables 4.2.6.8 and 6.1.1.4'
H H 0.0000 0.0000 'International Tables Vol C Tables 4.2.6.8 and 6.1.1.4'
N N 0.0061 0.0033 'International Tables Vol C Tables 4.2.6.8 and 6.1.1.4'
O O 0.0106 0.0060 'International Tables Vol C Tables 4.2.6.8 and 6.1.1.4'
Cl Cl 0.1484 0.1585 'International Tables Vol C Tables 4.2.6.8 and 6.1.1.4'
Cu Cu 0.3201 1.2651 'International Tables Vol C Tables 4.2.6.8 and 6.1.1.4'
Cd Cd -0.8075 1.2024 'International Tables Vol C Tables 4.2.6.8 and 6.1.1.4'

loop_
_geom_angle_atom_site_label_1
_geom_angle_atom_site_label_2
_geom_angle_atom_site_label_3
_geom_angle
_geom_angle_site_symmetry_1
_geom_angle_site_symmetry_3
O4 Cd1 O4 180.0 5_667 .
O4 Cd1 O1 86.91(6) 5_667 5_667
O4 Cd1 O1 93.09(6) . 5_667
O4 Cd1 O1 93.09(6) 5_667 .
O4 Cd1 O1 86.91(6) . .
O1 Cd1 O1 180.00(8) 5_667 .
O4 Cd1 O2 88.10(5) 5_667 5_667
O4 Cd1 O2 91.90(5) . 5_667
O1 Cd1 O2 71.43(5) 5_667 5_667
O1 Cd1 O2 108.57(5) . 5_667
O4 Cd1 O2 91.90(5) 5_667 .
O4 Cd1 O2 88.10(5) . .
O1 Cd1 O2 108.57(5) 5_667 .
O1 Cd1 O2 71.43(5) . .
O2 Cd1 O2 180.00(3) 5_667 .
O4 Cd1 Cu1 103.73(4) 5_667 .
O4 Cd1 Cu1 76.27(4) . .
O1 Cd1 Cu1 142.45(4) 5_667 .
O1 Cd1 Cu1 37.55(4) . .
O2 Cd1 Cu1 143.41(4) 5_667 .
O2 Cd1 Cu1 36.59(4) . .
O4 Cd1 Cu1 76.27(4) 5_667 5_667
O4 Cd1 Cu1 103.73(4) . 5_667
O1 Cd1 Cu1 37.55(4) 5_667 5_667
O1 Cd1 Cu1 142.45(4) . 5_667
O2 Cd1 Cu1 36.59(4) 5_667 5_667
O2 Cd1 Cu1 143.41(4) . 5_667
Cu1 Cd1 Cu1 180.0 . 5_667
O2 Cu1 N1 173.15(7) . .
O2 Cu1 O1 87.25(7) . .
N1 Cu1 O1 88.80(7) . .
O2 Cu1 N2 88.83(7) . .
N1 Cu1 N2 92.91(8) . .
O1 Cu1 N2 159.25(7) . .
O2 Cu1 O3 90.50(7) . .
N1 Cu1 O3 95.27(7) . .
O1 Cu1 O3 92.54(6) . .
N2 Cu1 O3 107.87(7) . .
O2 Cu1 Cd1 45.88(4) . .
N1 Cu1 Cd1 131.97(5) . .
O1 Cu1 Cd1 44.98(5) . .
N2 Cu1 Cd1 134.71(6) . .
O3 Cu1 Cd1 77.91(4) . .
O6 Cu2 O5 91.28(8) . .
O6 Cu2 N4 174.96(9) . .
O5 Cu2 N4 90.39(8) . .
O6 Cu2 N3 87.22(9) . .
O5 Cu2 N3 156.09(10) . .
N4 Cu2 N3 93.16(9) . .
C19 O2 Cu1 122.80(14) . .
C19 O2 Cd1 124.25(13) . .
Cu1 O2 Cd1 97.53(6) . .
C20 O4 Cd1 129.31(14) . .
C1 O1 Cu1 117.98(14) . .
C1 O1 Cd1 131.80(14) . .
Cu1 O1 Cd1 97.47(6) . .
C20 O3 Cu1 129.19(14) . .
C43 O5 Cu2 119.21(15) . .
C12 N2 C11 118.90(19) . .
C12 N2 Cu1 124.72(16) . .
C11 N2 Cu1 115.86(15) . .
C25 O6 Cu2 116.73(16) . .
C7 N1 C9 118.4(2) . .
C7 N1 Cu1 124.27(16) . .
C9 N1 Cu1 117.09(15) . .
C36 N4 C35 118.5(2) . .
C36 N4 Cu2 126.28(17) . .
C35 N4 Cu2 115.00(19) . .
C21 C24 C21 120.8(3) . 2_656
C21 C24 H24 119.6 . .
C21 C24 H24 119.6 2_656 .
C1 C6 C5 118.6(2) . .
C1 C6 C7 122.4(2) . .
C5 C6 C7 119.0(2) . .
C31 N3 C33 120.8(2) . .
C31 N3 Cu2 122.8(2) . .
C33 N3 Cu2 116.3(2) . .
C22 C21 C24 119.59(19) . .
C22 C21 C20 120.86(18) . .
C24 C21 C20 119.55(19) . .
O2 C19 C18 117.6(2) . .
O2 C19 C14 123.7(2) . .
C18 C19 C14 118.6(2) . .
C39 C38 C43 118.3(3) . .
C39 C38 C36 119.8(2) . .
C43 C38 C36 121.9(2) . .
O1 C1 C6 121.6(2) . .
O1 C1 C2 119.7(2) . .
C6 C1 C2 118.7(2) . .
C15 C14 C19 117.4(2) . .
C15 C14 C12 119.6(2) . .
C19 C14 C12 122.8(2) . .
N1 C7 C6 121.3(2) . .
N1 C7 C8 120.9(2) . .
C6 C7 C8 117.8(2) . .
O3 C20 O4 127.1(2) . .
O3 C20 C21 117.04(19) . .
O4 C20 C21 115.89(18) . .
C21 C22 C23 119.7(2) . .
C21 C22 H22 120.2 . .
C23 C22 H22 120.2 . .
N2 C12 C14 121.8(2) . .
N2 C12 C13 121.3(2) . .
C14 C12 C13 116.9(2) . .
O5 C43 C42 118.1(2) . .
O5 C43 C38 124.3(2) . .
C42 C43 C38 117.6(3) . .
N1 C9 C10 111.9(2) . .
N1 C9 H9A 109.2 . .
C10 C9 H9A 109.2 . .
N1 C9 H9B 109.2 . .
C10 C9 H9B 109.2 . .
H9A C9 H9B 107.9 . .
C3 C2 C1 121.3(3) . .
C3 C2 H2 119.4 . .
C1 C2 H2 119.4 . .
C4 C5 C6 121.7(3) . .
C4 C5 H5 119.2 . .
C6 C5 H5 119.2 . .
N4 C36 C38 121.5(2) . .
N4 C36 C37 120.1(3) . .
C38 C36 C37 118.3(2) . .
C16 C15 C14 122.7(3) . .
C16 C15 H15 118.6 . .
C14 C15 H15 118.6 . .
C40 C39 C38 123.4(3) . .
C40 C39 H39 118.3 . .
C38 C39 H39 118.3 . .
C9 C10 C11 114.2(2) . .
C9 C10 H10A 108.7 . .
C11 C10 H10A 108.7 . .
C9 C10 H10B 108.7 . .
C11 C10 H10B 108.7 . .
H10A C10 H10B 107.6 . .
N2 C11 C10 111.70(19) . .
N2 C11 H11A 109.3 . .
C10 C11 H11A 109.3 . .
N2 C11 H11B 109.3 . .
C10 C11 H11B 109.3 . .
H11A C11 H11B 107.9 . .
C41 C42 C43 121.4(3) . .
C41 C42 H42 119.3 . .
C43 C42 H42 119.3 . .
C17 C18 C19 121.6(2) . .
C17 C18 H18 119.2 . .
C19 C18 H18 119.2 . .
C22 C23 C22 120.7(3) . 2_656
C22 C23 H23 119.7 . .
C22 C23 H23 119.7 2_656 .
C7 C8 H8A 109.5 . .
C7 C8 H8B 109.5 . .
H8A C8 H8B 109.5 . .
C7 C8 H8C 109.5 . .
H8A C8 H8C 109.5 . .
H8B C8 H8C 109.5 . .
O6 C25 C26 118.5(3) . .
O6 C25 C30 124.0(3) . .
C26 C25 C30 117.4(3) . .
C18 C17 C16 119.8(3) . .
C18 C17 H17 120.1 . .
C16 C17 H17 120.1 . .
C27 C26 C25 122.1(3) . .
C27 C26 H26 118.9 . .
C25 C26 H26 118.9 . .
C33 C34 C35 114.2(3) . .
C33 C34 H34A 108.7 . .
C35 C34 H34A 108.7 . .
C33 C34 H34B 108.7 . .
C35 C34 H34B 108.7 . .
H34A C34 H34B 107.6 . .
N3 C31 C30 120.8(2) . .
N3 C31 C32 121.0(3) . .
C30 C31 C32 118.0(3) . .
C40 C41 C42 120.4(3) . .
C40 C41 H41 119.8 . .
C42 C41 H41 119.8 . .
N4 C35 C34 112.9(3) . .
N4 C35 H35A 109.0 . .
C34 C35 H35A 109.0 . .
N4 C35 H35B 109.0 . .
C34 C35 H35B 109.0 . .
H35A C35 H35B 107.8 . .
C34 C33 N3 109.8(2) . .
C34 C33 H33A 109.7 . .
N3 C33 H33A 109.7 . .
C34 C33 H33B 109.7 . .
N3 C33 H33B 109.7 . .
H33A C33 H33B 108.2 . .
C39 C40 C41 119.0(3) . .
C39 C40 H40 120.5 . .
C41 C40 H40 120.5 . .
C12 C13 H13A 109.5 . .
C12 C13 H13B 109.5 . .
H13A C13 H13B 109.5 . .
C12 C13 H13C 109.5 . .
H13A C13 H13C 109.5 . .
H13B C13 H13C 109.5 . .
C15 C16 C17 119.6(3) . .
C15 C16 H16 120.2 . .
C17 C16 H16 120.2 . .
C29 C30 C25 117.0(3) . .
C29 C30 C31 122.2(3) . .
C25 C30 C31 120.6(3) . .
C2 C3 C4 120.3(3) . .
C2 C3 H3 119.8 . .
C4 C3 H3 119.8 . .
C5 C4 C3 119.1(3) . .
C5 C4 H4 120.4 . .
C3 C4 H4 120.4 . .
C36 C37 H37A 109.5 . .
C36 C37 H37B 109.5 . .
H37A C37 H37B 109.5 . .
C36 C37 H37C 109.5 . .
H37A C37 H37C 109.5 . .
H37B C37 H37C 109.5 . .
C29 C28 C27 119.2(4) . .
C29 C28 H28 120.4 . .
C27 C28 H28 120.4 . .
C28 C29 C30 123.4(4) . .
C28 C29 H29 118.3 . .
C30 C29 H29 118.3 . .
C26 C27 C28 120.6(4) . .
C26 C27 H27 119.7 . .
C28 C27 H27 119.7 . .
C31 C32 H32A 109.5 . .
C31 C32 H32B 109.5 . .
H32A C32 H32B 109.5 . .
C31 C32 H32C 109.5 . .
H32A C32 H32C 109.5 . .
H32B C32 H32C 109.5 . .

loop_
_geom_bond_atom_site_label_1
_geom_bond_atom_site_label_2
_geom_bond_distance
_geom_bond_site_symmetry_2
Cd1 O4 2.2242(14) 5_667
Cd1 O4 2.2243(14) .
Cd1 O1 2.2946(16) 5_667
Cd1 O1 2.2947(16) .
Cd1 O2 2.3309(15) 5_667
Cd1 O2 2.3309(15) .
Cd1 Cu1 3.2188(3) .
Cd1 Cu1 3.2188(3) 5_667
Cu1 O2 1.9353(15) .
Cu1 N1 1.9784(19) .
Cu1 O1 1.9787(15) .
Cu1 N2 1.9944(18) .
Cu1 O3 2.1834(15) .
Cu2 O6 1.9080(17) .
Cu2 O5 1.9245(16) .
Cu2 N4 1.972(2) .
Cu2 N3 1.987(2) .
O2 C19 1.319(3) .
O4 C20 1.255(3) .
O1 C1 1.330(3) .
O3 C20 1.244(3) .
O5 C43 1.315(3) .
N2 C12 1.289(3) .
N2 C11 1.483(3) .
O6 C25 1.299(3) .
N1 C7 1.293(3) .
N1 C9 1.471(3) .
N4 C36 1.281(3) .
N4 C35 1.477(4) .
C24 C21 1.385(2) .
C24 C21 1.385(2) 2_656
C24 H24 0.9300 .
C6 C1 1.400(3) .
C6 C5 1.408(4) .
C6 C7 1.468(3) .
N3 C31 1.285(4) .
N3 C33 1.494(4) .
C21 C22 1.382(3) .
C21 C20 1.511(3) .
C19 C18 1.407(3) .
C19 C14 1.413(3) .
C38 C39 1.402(4) .
C38 C43 1.415(4) .
C38 C36 1.466(4) .
C1 C2 1.401(3) .
C14 C15 1.409(3) .
C14 C12 1.480(3) .
C7 C8 1.503(3) .
C22 C23 1.385(3) .
C22 H22 0.9300 .
C12 C13 1.511(4) .
C43 C42 1.402(4) .
C9 C10 1.503(4) .
C9 H9A 0.9700 .
C9 H9B 0.9700 .
C2 C3 1.374(4) .
C2 H2 0.9300 .
C5 C4 1.376(5) .
C5 H5 0.9300 .
C36 C37 1.512(4) .
C15 C16 1.356(4) .
C15 H15 0.9300 .
C39 C40 1.355(5) .
C39 H39 0.9300 .
C10 C11 1.507(4) .
C10 H10A 0.9700 .
C10 H10B 0.9700 .
C11 H11A 0.9700 .
C11 H11B 0.9700 .
C42 C41 1.400(5) .
C42 H42 0.9300 .
C18 C17 1.368(4) .
C18 H18 0.9300 .
C23 C22 1.385(3) 2_656
C23 H23 0.9300 .
C8 H8A 0.9600 .
C8 H8B 0.9600 .
C8 H8C 0.9600 .
C25 C26 1.410(4) .
C25 C30 1.432(4) .
C17 C16 1.386(4) .
C17 H17 0.9300 .
C26 C27 1.364(5) .
C26 H26 0.9300 .
C34 C33 1.478(5) .
C34 C35 1.501(5) .
C34 H34A 0.9700 .
C34 H34B 0.9700 .
C31 C30 1.452(5) .
C31 C32 1.511(4) .
C41 C40 1.364(6) .
C41 H41 0.9300 .
C35 H35A 0.9700 .
C35 H35B 0.9700 .
C33 H33A 0.9700 .
C33 H33B 0.9700 .
C40 H40 0.9300 .
C13 H13A 0.9600 .
C13 H13B 0.9600 .
C13 H13C 0.9600 .
C16 H16 0.9300 .
C30 C29 1.409(5) .
C3 C4 1.386(5) .
C3 H3 0.9300 .
C4 H4 0.9300 .
C37 H37A 0.9600 .
C37 H37B 0.9600 .
C37 H37C 0.9600 .
C28 C29 1.355(7) .
C28 C27 1.369(7) .
C28 H28 0.9300 .
C29 H29 0.9300 .
C27 H27 0.9300 .
C32 H32A 0.9600 .
C32 H32B 0.9600 .
C32 H32C 0.9600 .
